data_2223034
loop_
_publ_author_name
'Huang, Gang'
'Xu, Xing Yan'
'Zeng, Xiang Chao'
'Tang, Gui Hong'
'Li, Dong Dong'

_publ_section_title
;
 Methyl 3-[(1-butyl-1<i>H</i>-indol-3-yl)carbonylamino]propionate
;
_journal_coeditor_code CV2594
_journal_issue 9
_journal_name_full 'Acta Crystallographica Section E'
_journal_page_first o2063
_journal_paper_doi 10.1107/S1600536809029973
_journal_volume 65
_journal_year 2009
_chemical_formula_iupac 'C17 H22 N2 O3'
_chemical_formula_moiety 'C17 H22 N2 O3'
_chemical_formula_sum 'C17 H22 N2 O3'
_chemical_formula_weight 302.37
_chemical_melting_point 367
_chemical_name_systematic
;
Methyl 3-[(1-butyl-1<i>H</i>-indol-3-yl)carbonylamino]propionate
;
_space_group_IT_number 14
_symmetry_cell_setting monoclinic
_symmetry_space_group_name_Hall '-P 2ybc'
_symmetry_space_group_name_H-M 'P 1 21/c 1'
_atom_sites_solution_hydrogens geom
_atom_sites_solution_primary direct
_atom_sites_solution_secondary difmap
_audit_creation_method SHELXL-97
_cell_angle_alpha 90.00
_cell_angle_beta 107.151(4)
_cell_angle_gamma 90.00
_cell_formula_units_Z 4
_cell_length_a 14.144(3)
_cell_length_b 12.685(3)
_cell_length_c 9.198(2)
_cell_measurement_reflns_used 2799
_cell_measurement_temperature 173(2)
_cell_measurement_theta_max 26.94
_cell_measurement_theta_min 2.82
_cell_volume 1576.9(6)
_computing_cell_refinement 'SAINT-Plus (Bruker, 1999)'
_computing_data_collection 'SMART (Bruker,1999)'
_computing_data_reduction 'SAINT-Plus (Bruker, 1999)'
_computing_molecular_graphics 'SHELXTL (Sheldrick, 2008)'
_computing_publication_material 'SHELXTL (Sheldrick, 2008)'
_computing_structure_refinement 'SHELXL97 (Sheldrick, 2008)'
_computing_structure_solution 'SHELXS97 (Sheldrick, 2008)'
_diffrn_ambient_temperature 173(2)
_diffrn_measured_fraction_theta_full 0.994
_diffrn_measured_fraction_theta_max 0.994
_diffrn_measurement_device_type 'Bruker SMART 1K CCD area-detector'
_diffrn_measurement_method '\f and \w'
_diffrn_radiation_monochromator graphite
_diffrn_radiation_source 'fine-focus sealed tube'
_diffrn_radiation_type MoK\a
_diffrn_radiation_wavelength 0.71073
_diffrn_reflns_av_R_equivalents 0.0374
_diffrn_reflns_av_sigmaI/netI 0.0474
_diffrn_reflns_limit_h_max 9
_diffrn_reflns_limit_h_min -17
_diffrn_reflns_limit_k_max 13
_diffrn_reflns_limit_k_min -15
_diffrn_reflns_limit_l_max 10
_diffrn_reflns_limit_l_min -11
_diffrn_reflns_number 7760
_diffrn_reflns_theta_full 26.00
_diffrn_reflns_theta_max 26.00
_diffrn_reflns_theta_min 2.20
_diffrn_standards_number 0
_exptl_absorpt_coefficient_mu 0.088
_exptl_absorpt_correction_T_max 0.9852
_exptl_absorpt_correction_T_min 0.9607
_exptl_absorpt_correction_type multi-scan
_exptl_absorpt_process_details '(SADABS; Sheldrick, 1996)'
_exptl_crystal_colour colourless
_exptl_crystal_density_diffrn 1.274
_exptl_crystal_density_method 'not measured'
_exptl_crystal_description plate
_exptl_crystal_F_000 648
_exptl_crystal_size_max 0.46
_exptl_crystal_size_mid 0.42
_exptl_crystal_size_min 0.17
_refine_diff_density_max 0.234
_refine_diff_density_min -0.272
_refine_ls_extinction_method none
_refine_ls_goodness_of_fit_ref 1.048
_refine_ls_hydrogen_treatment constr
_refine_ls_matrix_type full
_refine_ls_number_parameters 201
_refine_ls_number_reflns 3093
_refine_ls_number_restraints 0
_refine_ls_restrained_S_all 1.048
_refine_ls_R_factor_all 0.0729
_refine_ls_R_factor_gt 0.0447
_refine_ls_shift/su_max 0.001
_refine_ls_shift/su_mean 0.001
_refine_ls_structure_factor_coef Fsqd
_refine_ls_weighting_details 'calc w=1/[\s^2^(Fo^2^)+(0.0677P)^2^+0.3821P] where P=(Fo^2^+2Fc^2^)/3'
_refine_ls_weighting_scheme calc
_refine_ls_wR_factor_gt 0.1154
_refine_ls_wR_factor_ref 0.1350
_reflns_number_gt 2169
_reflns_number_total 3093
_reflns_threshold_expression I>2\s(I)
_cod_data_source_file cv2594.cif
_cod_data_source_block I
_cod_depositor_comments
;
The following automatic conversions were performed:
'_symmetry_cell_setting' value 'Monoclinic' changed to 'monoclinic'
according to '/home/saulius/struct/CIF-dictionaries/cif_core.dic'
dictionary named 'cif_core.dic' version 2.4.1 from 2010-06-29.

Automatic conversion script
Id: cif_fix_enum 1527 2010-12-29 10:47:43Z saulius 

The following automatic conversions were performed:

'_symmetry_cell_setting' value 'Monoclinic' changed to 'monoclinic'
according to /home/saulius/struct/CIF-dictionaries/cif_core.dic
dictionary named 'cif_core.dic' version 2.4.1 from 2010-06-29.

Automatic conversion script
Id: cif_fix_values 1715 2011-07-08 13:25:40Z adriana 
;
_cod_original_cell_volume 1576.8(6)
_cod_original_sg_symbol_H-M 'P 21/c'
_cod_database_code 2223034
_cod_database_fobs_code 2223034

loop_
_symmetry_equiv_pos_as_xyz
'x, y, z'
'-x, y+1/2, -z+1/2'
'-x, -y, -z'
'x, -y-1/2, z-1/2'

loop_
_atom_site_type_symbol
_atom_site_label
_atom_site_fract_x
_atom_site_fract_y
_atom_site_fract_z
_atom_site_U_iso_or_equiv
_atom_site_adp_type
_atom_site_calc_flag
_atom_site_refinement_flags
_atom_site_occupancy
_atom_site_disorder_assembly
_atom_site_disorder_group
O O1 0.32207(9) 0.17769(11) 1.18054(15) 0.0326(3) Uani d . 1 . .
N N2 0.27815(11) 0.22657(13) 0.93470(18) 0.0286(4) Uani d . 1 . .
H H2 0.2944 0.2301 0.8495 0.034 Uiso calc R 1 . .
N N1 0.56995(11) 0.12769(12) 0.95991(17) 0.0271(4) Uani d . 1 . .
O O2 0.07347(10) 0.00166(12) 0.83159(18) 0.0431(4) Uani d . 1 . .
C C1 0.47775(13) 0.16910(14) 0.9284(2) 0.0255(4) Uani d . 1 . .
H H1 0.4419 0.1987 0.8331 0.031 Uiso calc R 1 . .
C C2 0.44315(13) 0.16250(14) 1.0527(2) 0.0251(4) Uani d . 1 . .
O O3 0.06776(13) 0.13614(14) 0.67382(18) 0.0545(5) Uani d . 1 . .
C C3 0.52016(13) 0.11227(14) 1.1707(2) 0.0259(4) Uani d . 1 . .
C C9 0.34451(13) 0.19061(15) 1.0605(2) 0.0258(4) Uani d . 1 . .
C C4 0.53054(14) 0.07969(15) 1.3199(2) 0.0300(4) Uani d . 1 . .
H H4 0.4797 0.0931 1.3659 0.036 Uiso calc R 1 . .
C C12 0.08303(14) 0.10345(18) 0.8007(2) 0.0343(5) Uani d . 1 . .
C C14 0.62646(14) 0.11611(16) 0.8515(2) 0.0292(4) Uani d . 1 . .
H H14A 0.5822 0.1302 0.7479 0.035 Uiso calc R 1 . .
H H14B 0.6494 0.0422 0.8539 0.035 Uiso calc R 1 . .
C C7 0.68374(14) 0.03955(15) 1.1879(2) 0.0312(5) Uani d . 1 . .
H H7 0.7354 0.0266 1.1436 0.037 Uiso calc R 1 . .
C C8 0.59785(13) 0.09149(14) 1.1080(2) 0.0255(4) Uani d . 1 . .
C C11 0.11220(14) 0.16838(17) 0.9426(2) 0.0328(5) Uani d . 1 . .
H H11A 0.1460 0.1225 1.0294 0.039 Uiso calc R 1 . .
H H11B 0.0517 0.1965 0.9619 0.039 Uiso calc R 1 . .
C C10 0.18006(13) 0.25988(16) 0.9350(2) 0.0310(5) Uani d . 1 . .
H H10A 0.1496 0.3012 0.8416 0.037 Uiso calc R 1 . .
H H10B 0.1862 0.3068 1.0234 0.037 Uiso calc R 1 . .
C C15 0.71526(14) 0.18848(16) 0.8815(2) 0.0300(5) Uani d . 1 . .
H H15A 0.7627 0.1708 0.9813 0.036 Uiso calc R 1 . .
H H15B 0.6936 0.2623 0.8862 0.036 Uiso calc R 1 . .
C C16 0.76656(15) 0.17862(17) 0.7580(2) 0.0364(5) Uani d . 1 . .
H H16A 0.7164 0.1870 0.6576 0.044 Uiso calc R 1 . .
H H16B 0.8146 0.2371 0.7698 0.044 Uiso calc R 1 . .
C C5 0.61526(15) 0.02801(16) 1.3987(2) 0.0345(5) Uani d . 1 . .
H H5 0.6227 0.0055 1.4999 0.041 Uiso calc R 1 . .
C C6 0.69128(15) 0.00763(16) 1.3333(2) 0.0353(5) Uani d . 1 . .
H H6 0.7489 -0.0288 1.3906 0.042 Uiso calc R 1 . .
C C17 0.82035(16) 0.07542(19) 0.7591(3) 0.0455(6) Uani d . 1 . .
H H17A 0.8722 0.0676 0.8564 0.068 Uiso calc R 1 . .
H H17B 0.8504 0.0749 0.6757 0.068 Uiso calc R 1 . .
H H17C 0.7734 0.0169 0.7461 0.068 Uiso calc R 1 . .
C C13 0.04133(18) -0.0678(2) 0.7031(3) 0.0564(7) Uani d . 1 . .
H H13A -0.0213 -0.0421 0.6344 0.085 Uiso calc R 1 . .
H H13B 0.0319 -0.1389 0.7382 0.085 Uiso calc R 1 . .
H H13C 0.0915 -0.0698 0.6489 0.085 Uiso calc R 1 . .

loop_
_atom_site_aniso_label
_atom_site_aniso_U_11
_atom_site_aniso_U_22
_atom_site_aniso_U_33
_atom_site_aniso_U_12
_atom_site_aniso_U_13
_atom_site_aniso_U_23
O1 0.0298(7) 0.0442(9) 0.0277(7) -0.0011(6) 0.0144(6) -0.0037(6)
N2 0.0250(8) 0.0355(9) 0.0278(9) 0.0011(7) 0.0117(7) -0.0009(7)
N1 0.0256(8) 0.0307(9) 0.0281(9) 0.0003(7) 0.0124(7) -0.0005(7)
O2 0.0347(8) 0.0382(9) 0.0536(10) -0.0014(7) 0.0088(7) -0.0073(7)
C1 0.0233(9) 0.0261(10) 0.0274(10) 0.0004(8) 0.0078(8) 0.0002(8)
C2 0.0251(9) 0.0247(10) 0.0266(10) -0.0027(8) 0.0095(8) -0.0022(8)
O3 0.0636(11) 0.0652(12) 0.0348(9) -0.0229(9) 0.0148(8) -0.0042(8)
C3 0.0255(10) 0.0233(9) 0.0301(10) -0.0034(8) 0.0100(8) -0.0026(8)
C9 0.0269(10) 0.0252(10) 0.0272(10) -0.0047(8) 0.0107(8) -0.0061(8)
C4 0.0307(10) 0.0299(10) 0.0312(10) -0.0062(8) 0.0122(8) -0.0014(8)
C12 0.0216(10) 0.0450(13) 0.0387(12) -0.0051(9) 0.0128(9) -0.0032(10)
C14 0.0282(10) 0.0329(11) 0.0307(11) 0.0002(8) 0.0152(8) -0.0041(8)
C7 0.0273(10) 0.0287(10) 0.0385(12) 0.0001(8) 0.0109(9) -0.0005(9)
C8 0.0254(10) 0.0221(9) 0.0297(10) -0.0039(7) 0.0089(8) -0.0034(8)
C11 0.0255(10) 0.0413(12) 0.0341(11) -0.0018(9) 0.0129(8) -0.0013(9)
C10 0.0246(10) 0.0323(11) 0.0377(11) 0.0024(8) 0.0116(8) -0.0032(9)
C15 0.0303(10) 0.0304(10) 0.0333(11) -0.0004(8) 0.0158(8) -0.0008(8)
C16 0.0354(11) 0.0419(12) 0.0371(12) -0.0047(9) 0.0187(9) 0.0014(9)
C5 0.0388(12) 0.0337(11) 0.0293(11) -0.0044(9) 0.0074(9) 0.0054(9)
C6 0.0321(11) 0.0300(11) 0.0401(12) 0.0014(9) 0.0049(9) 0.0055(9)
C17 0.0348(12) 0.0590(16) 0.0483(14) 0.0078(11) 0.0211(11) -0.0015(11)
C13 0.0407(13) 0.0510(15) 0.0742(18) -0.0051(11) 0.0118(12) -0.0255(13)

loop_
_atom_type_symbol
_atom_type_description
_atom_type_scat_dispersion_real
_atom_type_scat_dispersion_imag
_atom_type_scat_source
C C 0.0033 0.0016 'International Tables Vol C Tables 4.2.6.8 and 6.1.1.4'
H H 0.0000 0.0000 'International Tables Vol C Tables 4.2.6.8 and 6.1.1.4'
N N 0.0061 0.0033 'International Tables Vol C Tables 4.2.6.8 and 6.1.1.4'
O O 0.0106 0.0060 'International Tables Vol C Tables 4.2.6.8 and 6.1.1.4'

loop_
_geom_angle_atom_site_label_1
_geom_angle_atom_site_label_2
_geom_angle_atom_site_label_3
_geom_angle_site_symmetry_1
_geom_angle_site_symmetry_3
_geom_angle
_geom_angle_publ_flag
C9 N2 C10 . . 121.69(16) ?
C9 N2 H2 . . 119.2 ?
C10 N2 H2 . . 119.2 ?
C1 N1 C8 . . 108.50(15) ?
C1 N1 C14 . . 125.40(16) ?
C8 N1 C14 . . 125.93(16) ?
C12 O2 C13 . . 116.39(19) ?
N1 C1 C2 . . 110.77(16) ?
N1 C1 H1 . . 124.6 ?
C2 C1 H1 . . 124.6 ?
C1 C2 C3 . . 106.16(16) ?
C1 C2 C9 . . 127.25(17) ?
C3 C2 C9 . . 126.32(16) ?
C4 C3 C8 . . 118.55(17) ?
C4 C3 C2 . . 135.00(17) ?
C8 C3 C2 . . 106.41(16) ?
O1 C9 N2 . . 120.95(17) ?
O1 C9 C2 . . 120.46(17) ?
N2 C9 C2 . . 118.54(16) ?
C5 C4 C3 . . 118.83(18) ?
C5 C4 H4 . . 120.6 ?
C3 C4 H4 . . 120.6 ?
O3 C12 O2 . . 122.8(2) ?
O3 C12 C11 . . 125.8(2) ?
O2 C12 C11 . . 111.45(18) ?
N1 C14 C15 . . 113.98(15) ?
N1 C14 H14A . . 108.8 ?
C15 C14 H14A . . 108.8 ?
N1 C14 H14B . . 108.8 ?
C15 C14 H14B . . 108.8 ?
H14A C14 H14B . . 107.7 ?
C6 C7 C8 . . 117.49(18) ?
C6 C7 H7 . . 121.3 ?
C8 C7 H7 . . 121.3 ?
N1 C8 C7 . . 129.22(17) ?
N1 C8 C3 . . 108.14(16) ?
C7 C8 C3 . . 122.60(18) ?
C12 C11 C10 . . 113.33(16) ?
C12 C11 H11A . . 108.9 ?
C10 C11 H11A . . 108.9 ?
C12 C11 H11B . . 108.9 ?
C10 C11 H11B . . 108.9 ?
H11A C11 H11B . . 107.7 ?
N2 C10 C11 . . 113.24(16) ?
N2 C10 H10A . . 108.9 ?
C11 C10 H10A . . 108.9 ?
N2 C10 H10B . . 108.9 ?
C11 C10 H10B . . 108.9 ?
H10A C10 H10B . . 107.7 ?
C14 C15 C16 . . 111.46(16) ?
C14 C15 H15A . . 109.3 ?
C16 C15 H15A . . 109.3 ?
C14 C15 H15B . . 109.3 ?
C16 C15 H15B . . 109.3 ?
H15A C15 H15B . . 108.0 ?
C17 C16 C15 . . 114.53(17) ?
C17 C16 H16A . . 108.6 ?
C15 C16 H16A . . 108.6 ?
C17 C16 H16B . . 108.6 ?
C15 C16 H16B . . 108.6 ?
H16A C16 H16B . . 107.6 ?
C4 C5 C6 . . 121.53(19) ?
C4 C5 H5 . . 119.2 ?
C6 C5 H5 . . 119.2 ?
C7 C6 C5 . . 121.00(18) ?
C7 C6 H6 . . 119.5 ?
C5 C6 H6 . . 119.5 ?
C16 C17 H17A . . 109.5 ?
C16 C17 H17B . . 109.5 ?
H17A C17 H17B . . 109.5 ?
C16 C17 H17C . . 109.5 ?
H17A C17 H17C . . 109.5 ?
H17B C17 H17C . . 109.5 ?
O2 C13 H13A . . 109.5 ?
O2 C13 H13B . . 109.5 ?
H13A C13 H13B . . 109.5 ?
O2 C13 H13C . . 109.5 ?
H13A C13 H13C . . 109.5 ?
H13B C13 H13C . . 109.5 ?

loop_
_geom_bond_atom_site_label_1
_geom_bond_atom_site_label_2
_geom_bond_site_symmetry_2
_geom_bond_distance
_geom_bond_publ_flag
O1 C9 . 1.247(2) ?
N2 C9 . 1.337(2) ?
N2 C10 . 1.451(2) ?
N2 H2 . 0.8800 ?
N1 C1 . 1.356(2) ?
N1 C8 . 1.380(2) ?
N1 C14 . 1.458(2) ?
O2 C12 . 1.337(3) ?
O2 C13 . 1.436(3) ?
C1 C2 . 1.373(3) ?
C1 H1 . 0.9500 ?
C2 C3 . 1.440(3) ?
C2 C9 . 1.462(3) ?
O3 C12 . 1.197(2) ?
C3 C4 . 1.399(3) ?
C3 C8 . 1.408(3) ?
C4 C5 . 1.371(3) ?
C4 H4 . 0.9500 ?
C12 C11 . 1.495(3) ?
C14 C15 . 1.514(3) ?
C14 H14A . 0.9900 ?
C14 H14B . 0.9900 ?
C7 C6 . 1.371(3) ?
C7 C8 . 1.387(3) ?
C7 H7 . 0.9500 ?
C11 C10 . 1.521(3) ?
C11 H11A . 0.9900 ?
C11 H11B . 0.9900 ?
C10 H10A . 0.9900 ?
C10 H10B . 0.9900 ?
C15 C16 . 1.523(3) ?
C15 H15A . 0.9900 ?
C15 H15B . 0.9900 ?
C16 C17 . 1.513(3) ?
C16 H16A . 0.9900 ?
C16 H16B . 0.9900 ?
C5 C6 . 1.402(3) ?
C5 H5 . 0.9500 ?
C6 H6 . 0.9500 ?
C17 H17A . 0.9800 ?
C17 H17B . 0.9800 ?
C17 H17C . 0.9800 ?
C13 H13A . 0.9800 ?
C13 H13B . 0.9800 ?
C13 H13C . 0.9800 ?

loop_
_geom_hbond_atom_site_label_D
_geom_hbond_atom_site_label_H
_geom_hbond_atom_site_label_A
_geom_hbond_site_symmetry_A
_geom_hbond_distance_DH
_geom_hbond_distance_HA
_geom_hbond_distance_DA
_geom_hbond_angle_DHA
N2 H2 O1 4_565 0.88 2.07 2.860(2) 148.6

loop_
_geom_torsion_atom_site_label_1
_geom_torsion_atom_site_label_2
_geom_torsion_atom_site_label_3
_geom_torsion_atom_site_label_4
_geom_torsion_site_symmetry_1
_geom_torsion_site_symmetry_2
_geom_torsion_site_symmetry_3
_geom_torsion_site_symmetry_4
_geom_torsion
_geom_torsion_publ_flag
C8 N1 C1 C2 . . . . 0.6(2) ?
C14 N1 C1 C2 . . . . 176.18(16) ?
N1 C1 C2 C3 . . . . -0.4(2) ?
N1 C1 C2 C9 . . . . -174.69(17) ?
C1 C2 C3 C4 . . . . -177.5(2) ?
C9 C2 C3 C4 . . . . -3.0(3) ?
C1 C2 C3 C8 . . . . 0.0(2) ?
C9 C2 C3 C8 . . . . 174.42(17) ?
C10 N2 C9 O1 . . . . 4.9(3) ?
C10 N2 C9 C2 . . . . -177.58(16) ?
C1 C2 C9 O1 . . . . 177.91(18) ?
C3 C2 C9 O1 . . . . 4.7(3) ?
C1 C2 C9 N2 . . . . 0.4(3) ?
C3 C2 C9 N2 . . . . -172.86(17) ?
C8 C3 C4 C5 . . . . -0.6(3) ?
C2 C3 C4 C5 . . . . 176.6(2) ?
C13 O2 C12 O3 . . . . -1.3(3) ?
C13 O2 C12 C11 . . . . 177.36(17) ?
C1 N1 C14 C15 . . . . 110.6(2) ?
C8 N1 C14 C15 . . . . -74.5(2) ?
C1 N1 C8 C7 . . . . 177.15(19) ?
C14 N1 C8 C7 . . . . 1.6(3) ?
C1 N1 C8 C3 . . . . -0.6(2) ?
C14 N1 C8 C3 . . . . -176.13(16) ?
C6 C7 C8 N1 . . . . -177.13(18) ?
C6 C7 C8 C3 . . . . 0.3(3) ?
C4 C3 C8 N1 . . . . 178.29(16) ?
C2 C3 C8 N1 . . . . 0.3(2) ?
C4 C3 C8 C7 . . . . 0.4(3) ?
C2 C3 C8 C7 . . . . -177.55(17) ?
O3 C12 C11 C10 . . . . -35.6(3) ?
O2 C12 C11 C10 . . . . 145.76(17) ?
C9 N2 C10 C11 . . . . -74.0(2) ?
C12 C11 C10 N2 . . . . -69.1(2) ?
N1 C14 C15 C16 . . . . -175.70(16) ?
C14 C15 C16 C17 . . . . -70.2(2) ?
C3 C4 C5 C6 . . . . 0.2(3) ?
C8 C7 C6 C5 . . . . -0.7(3) ?
C4 C5 C6 C7 . . . . 0.5(3) ?

loop_
_cod_related_entry_id
_cod_related_entry_database
_cod_related_entry_code
1 ChemSpider 24742983
